data_2102679
loop_
_publ_author_name
'Ivanov, Yury'
'Belokoneva, Elena'

_publ_section_title
;
 Multipole refinement and electron density analysis in natural
 borosilicate datolite using X-ray diffraction data
;
_journal_coeditor_code AV5071
_journal_issue 1
_journal_name_full 'Acta Crystallographica Section B'
_journal_page_first 49
_journal_page_last 55
_journal_paper_doi 10.1107/S0108768106041681
_journal_volume 63
_journal_year 2007
_chemical_compound_source 'datolite-hedenbergite scarn deposit, Tetyche, Sikhote-Alin mountains'
_chemical_formula_analytical 'H0.988 B Ca0.986 O5 Fe0.012 Na0.014 Si'
_chemical_formula_sum 'B Ca H O5 Si'
_chemical_formula_weight 159.99
_chemical_name_mineral Datolite
_space_group_IT_number 14
_symmetry_cell_setting monoclinic
_symmetry_space_group_name_Hall '-P 2yab'
_symmetry_space_group_name_H-M 'P 1 21/a 1'
_cell_angle_alpha 90.00
_cell_angle_beta 90.14(5)
_cell_angle_gamma 90.00
_cell_formula_units_Z 4
_cell_length_a 9.646(6)
_cell_length_b 7.620(4)
_cell_length_c 4.839(3)
_cell_measurement_reflns_used 15
_cell_measurement_temperature 293
_cell_measurement_theta_max 12.77
_cell_measurement_theta_min 5.98
_cell_volume 355.7(4)
_computing_data_reduction 'PROMETHEUS (Zucker et al., 1983)'
_computing_structure_refinement 'MOLDOS96 (J. Protas, 1996)'
_database_code_amcsd 0009947
_diffrn_ambient_temperature 293.0(10)
_diffrn_measured_fraction_theta_full 0.687
_diffrn_measurement_device_type 'four-circle diffractometer'
_diffrn_measurement_method 'integrated intensities data fom \q/2\q scans'
_diffrn_radiation_monochromator graphite
_diffrn_radiation_source 'Normal focus Mo-X-ray 40kV-20 mA'
_diffrn_radiation_type ' Mo K\a'
_diffrn_radiation_wavelength 0.71069
_diffrn_reflns_av_R_equivalents 0.0259
_diffrn_reflns_limit_h_max 20
_diffrn_reflns_limit_h_min -20
_diffrn_reflns_limit_k_max 15
_diffrn_reflns_limit_k_min -15
_diffrn_reflns_limit_l_max 10
_diffrn_reflns_limit_l_min -10
_diffrn_reflns_number 6018
_diffrn_reflns_theta_full 50.1
_diffrn_reflns_theta_max 50.1
_diffrn_reflns_theta_min 7.0
_diffrn_standards_decay_% 'no decay, variation 2'
_diffrn_standards_interval_count 100
_diffrn_standards_number 1
_exptl_absorpt_coefficient_mu 1.99
_exptl_absorpt_correction_type sphere
_exptl_absorpt_process_details 'Zucker et al. (1983)'
_exptl_crystal_colour 'pale green'
_exptl_crystal_density_diffrn 2.988
_exptl_crystal_description sphere
_exptl_crystal_F_000 320
_exptl_crystal_size_max 0.25
_exptl_crystal_size_mid 0.25
_exptl_crystal_size_min 0.25
_exptl_crystal_size_rad 0.125
_refine_diff_density_max .63
_refine_diff_density_min -.36
_refine_ls_extinction_coef 0.56(2)
_refine_ls_extinction_method 'Becker-Coppens type 1 isotropic'
_refine_ls_goodness_of_fit_ref 1.04
_refine_ls_hydrogen_treatment none
_refine_ls_matrix_type full
_refine_ls_number_parameters 267
_refine_ls_number_reflns 2583
_refine_ls_R_factor_gt 0.0138
_refine_ls_shift/su_max 0.0000
_refine_ls_structure_factor_coef F
_refine_ls_weighting_details w=1/(s**2+0.000225F**2)
_refine_ls_weighting_scheme calc
_refine_ls_wR_factor_ref 0.0194
_reflns_number_gt 2584
_reflns_number_total 2584
_reflns_threshold_expression I>1.96u(I)
_cod_data_source_file av5071.cif
_cod_data_source_block datolite
_cod_database_code 2102679

loop_
_space_group_symop_operation_xyz
'+X, +Y, +Z'
'-X, -Y, -Z'
'1/2-X, 1/2+Y, -Z'
'1/2+X, 1/2-Y, +Z'

loop_
_atom_site_label
_atom_site_fract_x
_atom_site_fract_y
_atom_site_fract_z
_atom_site_U_iso_or_equiv
_atom_site_adp_type
_atom_site_occupancy
H .584 .552 .829 .036(7) Uiso 1.00
B .34077(5) .41057(6) .56786(10) .0054(3) Uani 1.00
Ca .336100(10) .106130(10) .99161(2) .00639(5) Uani 1.00
O1 .03739(5) .40109(6) .24048(9) .0074(2) Uani 1.00
O2 .45730(4) .30115(5) .67017(8) .0063(2) Uani 1.00
O3 .21047(4) .33474(6) .67514(8) .0063(2) Uani 1.00
O4 .14598(5) .08787(5) .31499(9) .0070(2) Uani 1.00
O5 .33680(5) .41344(6) .25851(9) .0073(2) Uani 1.00
Si .084380(10) .26617(2) .46891(3) .00425(9) Uani 1.00

loop_
_atom_site_aniso_label
_atom_site_aniso_U_11
_atom_site_aniso_U_22
_atom_site_aniso_U_33
_atom_site_aniso_U_12
_atom_site_aniso_U_13
_atom_site_aniso_U_23
_atom_site_aniso_type_symbol
B .00482(14) .00566(15) .00583(14) -.00014(12) .00031(12) -.00006(11) B
Ca .00589(3) .00680(3) .00647(3) -.00007(2) .00041(2) -.00047(2) Ca
O1 .00735(13) .00702(12) .00792(12) -.00029(11) -.00136(11) .00287(10) O
O2 .00488(12) .00751(13) .00637(12) .00201(10) .00101(9) .00095(10) O
O3 .00451(11) .00832(13) .00601(12) -.00182(10) -.00005(9) .00027(10) O
O4 .00888(14) .00427(12) .00798(12) .00083(10) .00233(11) .00022(9) O
O5 .00700(13) .00978(14) .00509(11) -.00055(11) .00020(10) .00063(10) O
Si .00371(5) .00411(5) .00492(5) -.00028(3) .00006(3) .00032(3) Si

loop_
_atom_type_symbol
_atom_type_description
_atom_type_scat_dispersion_real
_atom_type_scat_dispersion_imag
_atom_type_scat_source
H hydrogen 0.000 0.000
;
Calculated in MOLDOS97 using atomic wave functions from
Clementi & Roetti (1974)
;
B boron 0.000 0.001
;
Calculated in MOLDOS97 using atomic wave functions from
Clementi & Roetti (1974)
;
Ca calcium 0.203 0.306
;
Calculated in MOLDOS97 using atomic wave functions from
Clementi & Roetti (1974)
;
O oxygen 0.008 0.006
;
Calculated in MOLDOS97 using atomic wave functions from
Clementi & Roetti (1974)
;
Si silicon 0.072 0.071
;
Calculated in MOLDOS97 using atomic wave functions from
Clementi & Roetti (1974)
;

loop_
_geom_angle_atom_site_label_1
_geom_angle_atom_site_label_2
_geom_angle_atom_site_label_3
_geom_angle_site_symmetry_1
_geom_angle_site_symmetry_2
_geom_angle_site_symmetry_3
_geom_angle
_geom_angle_publ_flag
O1 Si O2 1_555 1_555 4_455 113.85(5) no
O1 Si O3 1_555 1_555 1_555 115.25(6) no
O1 Si O4 1_555 1_555 1_555 108.78(6) no
O2 Si O3 4_455 1_555 1_555 106.75(5) no
O2 Si O4 4_455 1_555 1_555 106.13(5) no
O3 Si O4 1_555 1_555 1_555 105.39(5) no
O2 B O3 1_555 1_555 1_555 107.89(6) no
O2 B O4 1_555 1_555 3_556 108.82(6) no
O2 B O5 1_555 1_555 1_555 111.06(6) no
O3 B O4 1_555 1_555 3_556 107.27(6) no
O3 B O5 1_555 1_555 1_555 109.69(6) no
O4 B O5 3_556 1_555 1_555 111.96(6) no
O1 Ca O1 3_546 1_555 4_556 77.75(5) no
O1 Ca O2 3_546 1_555 1_555 81.15(5) no
O1 Ca O3 3_546 1_555 3_547 81.80(5) no
O1 Ca O3 3_546 1_555 1_555 114.57(5) no
O1 Ca O4 3_546 1_555 1_556 133.40(5) no
O1 Ca O5 3_546 1_555 3_546 73.71(5) no
O1 Ca O5 3_546 1_555 1_556 146.85(5) no
O1 Ca O2 4_556 1_555 1_555 86.73(5) no
O1 Ca O3 4_556 1_555 3_547 78.83(5) no
O1 Ca O3 4_556 1_555 1_555 135.83(5) no
O1 Ca O4 4_556 1_555 1_556 107.62(5) no
O1 Ca O5 4_556 1_555 3_546 142.91(5) no
O1 Ca O5 4_556 1_555 1_556 76.42(5) no
O2 Ca O3 1_555 1_555 3_547 159.63(5) no
O2 Ca O3 1_555 1_555 1_555 56.32(5) no
O2 Ca O4 1_555 1_555 1_556 144.06(5) no
O2 Ca O5 1_555 1_555 3_546 111.32(5) no
O2 Ca O5 1_555 1_555 1_556 76.99(5) no
O3 Ca O3 3_547 1_555 1_555 142.54(5) no
O3 Ca O4 3_547 1_555 1_556 55.50(5) no
O3 Ca O5 3_547 1_555 3_546 74.14(5) no
O3 Ca O5 3_547 1_555 1_556 112.83(5) no
O3 Ca O4 1_555 1_555 1_556 93.80(5) no
O3 Ca O5 1_555 1_555 3_546 78.60(5) no
O3 Ca O5 1_555 1_555 1_556 72.55(5) no
O4 Ca O5 1_556 1_555 3_546 77.05(5) no
O4 Ca O5 1_556 1_555 1_556 74.86(5) no
O5 Ca O5 3_546 1_555 1_556 137.78(5) no

loop_
_geom_bond_atom_site_label_1
_geom_bond_atom_site_label_2
_geom_bond_site_symmetry_1
_geom_bond_site_symmetry_2
_geom_bond_distance
_geom_bond_publ_flag
Si O1 1_555 1_555 1.5754(11) yes
Si O2 1_555 4_455 1.6493(11) yes
Si O3 1_555 1_555 1.6560(11) yes
Si O4 1_555 1_555 1.6601(11) yes
B O2 1_555 1_555 1.4836(11) yes
B O3 1_555 1_555 1.4786(11) yes
B O4 1_555 3_556 1.4706(11) yes
B O5 1_555 1_555 1.4975(11) yes
Ca O1 1_555 3_546 2.2800(15) yes
Ca O1 1_555 4_556 2.2830(15) yes
Ca O2 1_555 1_555 2.4502(16) yes
Ca O3 1_555 3_547 2.6613(17) yes
Ca O3 1_555 1_555 2.6152(17) yes
Ca O4 1_555 1_556 2.4177(16) yes
Ca O5 1_555 3_546 2.5283(16) yes
Ca O5 1_555 1_556 2.6743(17) yes
O5 H 1_555 2_666 0.9100 yes

loop_
_cod_related_entry_id
_cod_related_entry_database
_cod_related_entry_code
1 AMCSD 0009947
